data_7128054
loop_
_publ_author_name
'Kalaiselvan, Arumugan'
'Spergen, Aswini'
'Krishna, Isukapalli Sai Vamsi'
'Reddy, Vennapusa Sivaranjana'
'Gokulnath, Sabapathi'

_publ_section_title
;
 Double intramolecular hydrogen transfer assisted dual emission in a
 carbazole-embedded porphyrin-like macrocycle.
;
_journal_issue 36
_journal_name_full 'Chemical communications (Cambridge, England)'
_journal_page_first 4420
_journal_page_last 4423
_journal_paper_doi 10.1039/d1cc00868d
_journal_volume 57
_journal_year 2021
_chemical_formula_moiety 'C46 H30 F10 N4'
_chemical_formula_sum 'C46 H30 F10 N4'
_chemical_formula_weight 828.74
_space_group_crystal_system monoclinic
_space_group_IT_number 14
_space_group_name_Hall '-P 2ybc'
_space_group_name_H-M_alt 'P 1 21/c 1'
_atom_sites_solution_hydrogens geom
_audit_creation_method SHELXL-2017/1
_audit_update_record
;
2021-01-29 deposited with the CCDC.	2021-03-23 downloaded from the CCDC.
;
_cell_angle_alpha 90
_cell_angle_beta 99.375(3)
_cell_angle_gamma 90
_cell_formula_units_Z 4
_cell_length_a 15.1534(15)
_cell_length_b 11.5996(11)
_cell_length_c 22.244(2)
_cell_measurement_reflns_used 4510
_cell_measurement_temperature 296(2)
_cell_measurement_theta_max 19.66
_cell_measurement_theta_min 2.22
_cell_volume 3857.7(6)
_computing_cell_refinement 'APEX3/SAINT (Bruker, 2016)'
_computing_data_collection 'APEX3 (Bruker, 2016)'
_computing_data_reduction 'SAINT/XPREP (Bruker, 2016)'
_computing_molecular_graphics 'ORTEP3 (Farrugia, 1997) and Mercury (Bruno et al., 2002)'
_computing_publication_material 'SHELXL-2014 (Sheldrick, 2014)'
_computing_structure_refinement 'SHELXL-2017/1 (Sheldrick, 2017)'
_computing_structure_solution 'SHELXT 2014/5 (Sheldrick, 2014)'
_diffrn_ambient_temperature 296(2)
_diffrn_detector_area_resol_mean 0
_diffrn_measured_fraction_theta_full 0.999
_diffrn_measured_fraction_theta_max 0.999
_diffrn_measurement_device_type 'Bruker KAPPA APEX-II CCD'
_diffrn_measurement_method '\f and \w scans'
_diffrn_radiation_type MoK\a
_diffrn_radiation_wavelength 0.71073
_diffrn_reflns_av_R_equivalents 0.0713
_diffrn_reflns_av_unetI/netI 0.0617
_diffrn_reflns_Laue_measured_fraction_full 0.999
_diffrn_reflns_Laue_measured_fraction_max 0.999
_diffrn_reflns_limit_h_max 18
_diffrn_reflns_limit_h_min -18
_diffrn_reflns_limit_k_max 14
_diffrn_reflns_limit_k_min -14
_diffrn_reflns_limit_l_max 20
_diffrn_reflns_limit_l_min -27
_diffrn_reflns_number 45894
_diffrn_reflns_point_group_measured_fraction_full 0.999
_diffrn_reflns_point_group_measured_fraction_max 0.999
_diffrn_reflns_theta_full 25.242
_diffrn_reflns_theta_max 25.999
_diffrn_reflns_theta_min 2.321
_diffrn_source 'sealed tube'
_exptl_absorpt_coefficient_mu 0.118
_exptl_absorpt_correction_T_max 0.986
_exptl_absorpt_correction_T_min 0.977
_exptl_absorpt_correction_type multi-scan
_exptl_absorpt_process_details 'SADABS (Bruker, 2016)'
_exptl_crystal_colour violet
_exptl_crystal_density_diffrn 1.427
_exptl_crystal_density_meas 1.427
_exptl_crystal_density_method NONE
_exptl_crystal_description plate
_exptl_crystal_F_000 1696
_exptl_crystal_size_max 0.200
_exptl_crystal_size_mid 0.200
_exptl_crystal_size_min 0.120
_refine_diff_density_max 0.195
_refine_diff_density_min -0.274
_refine_diff_density_rms 0.039
_refine_ls_extinction_method none
_refine_ls_goodness_of_fit_ref 0.999
_refine_ls_hydrogen_treatment constr
_refine_ls_matrix_type full
_refine_ls_number_parameters 547
_refine_ls_number_reflns 7580
_refine_ls_number_restraints 0
_refine_ls_restrained_S_all 0.999
_refine_ls_R_factor_all 0.1284
_refine_ls_R_factor_gt 0.0509
_refine_ls_shift/su_max 0.000
_refine_ls_shift/su_mean 0.000
_refine_ls_structure_factor_coef Fsqd
_refine_ls_weighting_details 'w=1/[\s^2^(Fo^2^)+(0.0465P)^2^+1.7867P] where P=(Fo^2^+2Fc^2^)/3'
_refine_ls_weighting_scheme calc
_refine_ls_wR_factor_gt 0.1067
_refine_ls_wR_factor_ref 0.1453
_reflns_Friedel_coverage 0.000
_reflns_number_gt 3783
_reflns_number_total 7580
_reflns_threshold_expression 'I > 2\s(I)'
_cod_data_source_file d1cc00868d2.cif
_cod_data_source_block shelx_CCDC1
_cod_depositor_comments 'Adding full bibliography for 7128053--7128055.cif.'
_cod_original_cell_volume 3857.7(7)
_cod_original_sg_symbol_H-M 'P 21/c'
_cod_database_code 7128054
_shelx_shelxl_version_number 2017/1
_shelx_space_group_comment
;
The symmetry employed for this shelxl refinement is uniquely defined
by the following loop, which should always be used as a source of
symmetry information in preference to the above space-group names.
They are only intended as comments.
;
_shelx_estimated_absorpt_t_min 0.977
_shelx_estimated_absorpt_t_max 0.986

loop_
_space_group_symop_operation_xyz
'x, y, z'
'-x, y+1/2, -z+1/2'
'-x, -y, -z'
'x, -y-1/2, z-1/2'

loop_
_atom_site_label
_atom_site_type_symbol
_atom_site_fract_x
_atom_site_fract_y
_atom_site_fract_z
_atom_site_U_iso_or_equiv
_atom_site_adp_type
_atom_site_occupancy
_atom_site_site_symmetry_order
_atom_site_calc_flag
_atom_site_refinement_flags_posn
_atom_site_refinement_flags_adp
_atom_site_refinement_flags_occupancy
_atom_site_disorder_assembly
_atom_site_disorder_group
C1 C 0.14783(19) 0.2570(3) 0.48587(13) 0.0527(8) Uani 1 1 d . . . . .
C2 C 0.23122(19) 0.2291(2) 0.47061(13) 0.0512(7) Uani 1 1 d . . . . .
H2 H 0.234660 0.176736 0.439430 0.061 Uiso 1 1 calc R U . . .
C3 C 0.30822(18) 0.2784(2) 0.50125(12) 0.0442(7) Uani 1 1 d . . . . .
C4 C 0.40150(18) 0.2719(2) 0.49470(12) 0.0437(7) Uani 1 1 d . . . . .
C5 C 0.44828(19) 0.2085(2) 0.45766(12) 0.0485(7) Uani 1 1 d . . . . .
H5 H 0.417874 0.156604 0.429820 0.058 Uiso 1 1 calc R U . . .
C6 C 0.54061(19) 0.2214(2) 0.46160(12) 0.0467(7) Uani 1 1 d . . . . .
C7 C 0.58297(19) 0.3021(2) 0.50270(13) 0.0483(7) Uani 1 1 d . . . . .
H7 H 0.644179 0.312687 0.504464 0.058 Uiso 1 1 calc R U . . .
C8 C 0.53939(17) 0.3687(2) 0.54173(12) 0.0421(7) Uani 1 1 d . . . . .
C9 C 0.44752(18) 0.3494(2) 0.53714(12) 0.0423(7) Uani 1 1 d . . . . .
C10 C 0.30328(18) 0.3583(2) 0.54836(12) 0.0440(7) Uani 1 1 d . . . . .
C11 C 0.22169(18) 0.3871(2) 0.56628(13) 0.0462(7) Uani 1 1 d . . . . .
C12 C 0.14555(19) 0.3346(3) 0.53318(14) 0.0540(8) Uani 1 1 d . . . . .
H12 H 0.090177 0.352846 0.543530 0.065 Uiso 1 1 calc R U . . .
C13 C 0.0626(2) 0.2072(3) 0.44836(15) 0.0671(9) Uani 1 1 d . . . . .
C14 C 0.0727(3) 0.0768(3) 0.4421(2) 0.1091(15) Uani 1 1 d . . . . .
H14A H 0.121780 0.060766 0.421025 0.164 Uiso 1 1 calc R U . . .
H14B H 0.018665 0.045400 0.419542 0.164 Uiso 1 1 calc R U . . .
H14C H 0.084024 0.042386 0.481880 0.164 Uiso 1 1 calc R U . . .
C15 C 0.0506(2) 0.2630(4) 0.38492(16) 0.0975(13) Uani 1 1 d . . . . .
H15A H 0.043361 0.344720 0.388708 0.146 Uiso 1 1 calc R U . . .
H15B H -0.001436 0.231345 0.359968 0.146 Uiso 1 1 calc R U . . .
H15C H 0.102378 0.247659 0.366421 0.146 Uiso 1 1 calc R U . . .
C16 C -0.0210(2) 0.2311(4) 0.47658(18) 0.1054(15) Uani 1 1 d . . . . .
H16A H -0.014105 0.197493 0.516498 0.158 Uiso 1 1 calc R U . . .
H16B H -0.072231 0.198102 0.451394 0.158 Uiso 1 1 calc R U . . .
H16C H -0.029205 0.312888 0.479570 0.158 Uiso 1 1 calc R U . . .
C17 C 0.5935(2) 0.1443(2) 0.42409(13) 0.0530(8) Uani 1 1 d . . . . .
C18 C 0.6783(2) 0.2036(3) 0.41134(17) 0.0875(12) Uani 1 1 d . . . . .
H18A H 0.717696 0.216901 0.449068 0.131 Uiso 1 1 calc R U . . .
H18B H 0.662956 0.275961 0.391374 0.131 Uiso 1 1 calc R U . . .
H18C H 0.707541 0.155392 0.385560 0.131 Uiso 1 1 calc R U . . .
C19 C 0.6194(3) 0.0347(3) 0.45972(18) 0.0977(14) Uani 1 1 d . . . . .
H19A H 0.654131 0.053806 0.498479 0.147 Uiso 1 1 calc R U . . .
H19B H 0.654164 -0.013395 0.437337 0.147 Uiso 1 1 calc R U . . .
H19C H 0.566366 -0.005804 0.465919 0.147 Uiso 1 1 calc R U . . .
C20 C 0.5379(3) 0.1143(4) 0.36278(17) 0.0970(13) Uani 1 1 d . . . . .
H20A H 0.575917 0.081910 0.336614 0.146 Uiso 1 1 calc R U . . .
H20B H 0.509925 0.182838 0.344437 0.146 Uiso 1 1 calc R U . . .
H20C H 0.492720 0.059265 0.368617 0.146 Uiso 1 1 calc R U . . .
C21 C 0.58701(17) 0.4489(2) 0.58453(13) 0.0433(7) Uani 1 1 d . . . . .
C22 C 0.68039(18) 0.4804(2) 0.58699(13) 0.0484(7) Uani 1 1 d . . . . .
H22 H 0.717951 0.456813 0.560174 0.058 Uiso 1 1 calc R U . . .
C23 C 0.70180(18) 0.5492(2) 0.63492(13) 0.0479(7) Uani 1 1 d . . . . .
H23 H 0.757467 0.582171 0.648367 0.058 Uiso 1 1 calc R U . . .
C24 C 0.62191(17) 0.5632(2) 0.66223(13) 0.0439(7) Uani 1 1 d . . . . .
C25 C 0.61622(17) 0.6253(2) 0.71435(13) 0.0450(7) Uani 1 1 d . . . . .
C26 C 0.53908(19) 0.6462(2) 0.74143(13) 0.0490(7) Uani 1 1 d . . . . .
C27 C 0.5321(2) 0.7185(3) 0.79048(14) 0.0643(9) Uani 1 1 d . . . . .
H27 H 0.579014 0.757537 0.814086 0.077 Uiso 1 1 calc R U . . .
C28 C 0.4445(2) 0.7222(3) 0.79786(15) 0.0661(9) Uani 1 1 d . . . . .
H28 H 0.421751 0.764299 0.827463 0.079 Uiso 1 1 calc R U . . .
C29 C 0.39457(19) 0.6523(3) 0.75365(13) 0.0523(8) Uani 1 1 d . . . . .
C30 C 0.30042(19) 0.6372(2) 0.74145(13) 0.0513(8) Uani 1 1 d . . . . .
C31 C 0.25131(18) 0.5746(2) 0.69540(13) 0.0501(7) Uani 1 1 d . . . . .
C32 C 0.15431(19) 0.5684(3) 0.68328(15) 0.0587(8) Uani 1 1 d . . . . .
H32 H 0.115005 0.604604 0.705263 0.070 Uiso 1 1 calc R U . . .
C33 C 0.13247(19) 0.5012(3) 0.63476(15) 0.0587(8) Uani 1 1 d . . . . .
H33 H 0.074971 0.481592 0.616146 0.070 Uiso 1 1 calc R U . . .
C34 C 0.21563(19) 0.4643(2) 0.61643(13) 0.0479(7) Uani 1 1 d . . . . .
C35 C 0.70218(18) 0.6760(3) 0.74594(13) 0.0497(7) Uani 1 1 d . . . . .
C36 C 0.7430(2) 0.7687(3) 0.72262(16) 0.0653(9) Uani 1 1 d . . . . .
C37 C 0.8267(3) 0.8042(4) 0.7469(2) 0.0865(13) Uani 1 1 d . . . . .
C38 C 0.8721(2) 0.7490(5) 0.7957(3) 0.0963(15) Uani 1 1 d . . . . .
C39 C 0.8329(3) 0.6601(4) 0.82250(19) 0.0879(13) Uani 1 1 d . . . . .
C40 C 0.7486(2) 0.6254(3) 0.79736(16) 0.0637(9) Uani 1 1 d . . . . .
C41 C 0.24843(19) 0.7020(3) 0.78276(14) 0.0533(8) Uani 1 1 d . . . . .
C42 C 0.2449(2) 0.6669(3) 0.84131(15) 0.0616(9) Uani 1 1 d . . . . .
C43 C 0.1949(2) 0.7245(4) 0.87834(16) 0.0701(10) Uani 1 1 d . . . . .
C44 C 0.1477(2) 0.8191(3) 0.85708(19) 0.0695(10) Uani 1 1 d . . . . .
C45 C 0.1488(2) 0.8566(3) 0.79904(19) 0.0700(10) Uani 1 1 d . . . . .
C46 C 0.1987(2) 0.7978(3) 0.76323(16) 0.0623(9) Uani 1 1 d . . . . .
N1 N 0.38744(14) 0.39983(19) 0.56931(10) 0.0457(6) Uani 1 1 d . . . . .
H1 H 0.400611 0.449560 0.598047 0.055 Uiso 1 1 calc R U . . .
N2 N 0.55158(14) 0.50026(18) 0.62872(10) 0.0443(6) Uani 1 1 d . . . . .
N3 N 0.45474(14) 0.60585(19) 0.72038(10) 0.0490(6) Uani 1 1 d . . . . .
H3 H 0.441356 0.558304 0.690631 0.059 Uiso 1 1 calc R U . . .
N4 N 0.28655(15) 0.50868(19) 0.65256(11) 0.0481(6) Uani 1 1 d . . . . .
F1 F 0.70103(16) 0.82317(18) 0.67336(10) 0.0991(7) Uani 1 1 d . . . . .
F2 F 0.86524(18) 0.8920(2) 0.72130(12) 0.1380(11) Uani 1 1 d . . . . .
F3 F 0.95568(15) 0.7791(3) 0.81935(15) 0.1669(14) Uani 1 1 d . . . . .
F4 F 0.87587(17) 0.6050(3) 0.87136(13) 0.1477(12) Uani 1 1 d . . . . .
F5 F 0.71147(15) 0.53671(18) 0.82248(10) 0.0953(7) Uani 1 1 d . . . . .
F6 F 0.29087(14) 0.57318(19) 0.86376(9) 0.0904(6) Uani 1 1 d . . . . .
F7 F 0.19391(14) 0.6877(2) 0.93521(10) 0.1080(8) Uani 1 1 d . . . . .
F8 F 0.10180(13) 0.8787(2) 0.89360(10) 0.1062(8) Uani 1 1 d . . . . .
F9 F 0.10282(14) 0.95159(19) 0.77839(11) 0.1036(8) Uani 1 1 d . . . . .
F10 F 0.19745(14) 0.83678(17) 0.70627(10) 0.0922(7) Uani 1 1 d . . . . .

loop_
_atom_site_aniso_label
_atom_site_aniso_U_11
_atom_site_aniso_U_22
_atom_site_aniso_U_33
_atom_site_aniso_U_23
_atom_site_aniso_U_13
_atom_site_aniso_U_12
C1 0.0473(18) 0.0578(19) 0.0519(19) -0.0036(15) 0.0051(15) -0.0109(15)
C2 0.0505(19) 0.0532(18) 0.0501(18) -0.0057(15) 0.0093(15) -0.0055(15)
C3 0.0428(17) 0.0449(17) 0.0445(17) 0.0006(14) 0.0055(14) -0.0036(14)
C4 0.0435(17) 0.0428(16) 0.0446(17) 0.0004(14) 0.0068(14) -0.0004(13)
C5 0.0527(19) 0.0473(17) 0.0445(17) -0.0011(14) 0.0049(14) 0.0023(14)
C6 0.0512(19) 0.0447(17) 0.0447(17) -0.0002(14) 0.0095(14) 0.0051(14)
C7 0.0411(17) 0.0512(18) 0.0529(18) 0.0042(15) 0.0090(14) 0.0055(14)
C8 0.0393(16) 0.0419(16) 0.0442(17) 0.0028(13) 0.0044(13) 0.0023(13)
C9 0.0463(17) 0.0402(16) 0.0411(16) 0.0012(13) 0.0094(14) 0.0020(13)
C10 0.0420(17) 0.0460(17) 0.0434(17) 0.0008(13) 0.0052(14) -0.0032(13)
C11 0.0417(17) 0.0490(17) 0.0481(18) -0.0010(14) 0.0080(14) -0.0022(14)
C12 0.0429(18) 0.062(2) 0.058(2) -0.0031(16) 0.0126(15) -0.0035(15)
C13 0.049(2) 0.082(3) 0.070(2) -0.0210(19) 0.0071(17) -0.0130(18)
C14 0.082(3) 0.086(3) 0.157(4) -0.035(3) 0.009(3) -0.031(2)
C15 0.068(2) 0.149(4) 0.070(3) -0.015(3) -0.007(2) 0.005(2)
C16 0.051(2) 0.160(4) 0.106(3) -0.052(3) 0.017(2) -0.032(2)
C17 0.0568(19) 0.0546(19) 0.0491(19) -0.0012(15) 0.0130(16) 0.0062(15)
C18 0.093(3) 0.090(3) 0.091(3) -0.016(2) 0.051(2) -0.009(2)
C19 0.128(3) 0.070(2) 0.108(3) 0.029(2) 0.058(3) 0.046(2)
C20 0.092(3) 0.118(3) 0.079(3) -0.037(2) 0.008(2) 0.029(2)
C21 0.0391(16) 0.0419(16) 0.0479(18) 0.0063(14) 0.0035(14) 0.0040(13)
C22 0.0405(17) 0.0507(18) 0.0546(19) -0.0006(15) 0.0095(14) 0.0054(14)
C23 0.0334(16) 0.0509(18) 0.0583(19) 0.0016(15) 0.0035(14) -0.0020(13)
C24 0.0356(16) 0.0433(16) 0.0509(18) 0.0026(14) 0.0013(14) -0.0012(13)
C25 0.0408(17) 0.0453(17) 0.0477(18) 0.0002(14) 0.0032(14) -0.0024(13)
C26 0.0430(18) 0.0547(18) 0.0474(18) -0.0074(15) 0.0019(14) -0.0030(14)
C27 0.049(2) 0.079(2) 0.064(2) -0.0232(19) 0.0066(16) -0.0090(17)
C28 0.058(2) 0.078(2) 0.065(2) -0.0267(19) 0.0162(17) -0.0075(18)
C29 0.0448(18) 0.0598(19) 0.0536(19) -0.0095(16) 0.0116(15) -0.0027(15)
C30 0.0474(18) 0.0552(18) 0.0534(19) -0.0074(15) 0.0143(15) -0.0014(15)
C31 0.0453(18) 0.0539(18) 0.0542(19) -0.0053(15) 0.0178(15) -0.0001(14)
C32 0.0450(19) 0.069(2) 0.064(2) -0.0100(18) 0.0160(16) 0.0004(16)
C33 0.0386(18) 0.070(2) 0.067(2) -0.0105(18) 0.0087(16) -0.0011(15)
C34 0.0445(18) 0.0472(17) 0.0528(19) -0.0009(14) 0.0104(15) -0.0031(14)
C35 0.0411(17) 0.0553(19) 0.0517(19) -0.0097(15) 0.0043(15) -0.0061(15)
C36 0.065(2) 0.071(2) 0.060(2) -0.0162(19) 0.0095(19) -0.0191(19)
C37 0.077(3) 0.099(3) 0.092(3) -0.043(3) 0.038(3) -0.045(3)
C38 0.037(2) 0.126(4) 0.124(4) -0.058(3) 0.007(2) -0.019(2)
C39 0.057(3) 0.112(3) 0.082(3) -0.029(3) -0.026(2) 0.020(2)
C40 0.055(2) 0.068(2) 0.066(2) -0.0041(19) 0.0030(19) 0.0005(18)
C41 0.0462(18) 0.057(2) 0.059(2) -0.0124(16) 0.0144(16) -0.0061(15)
C42 0.058(2) 0.067(2) 0.061(2) -0.0131(18) 0.0119(18) -0.0022(17)
C43 0.060(2) 0.099(3) 0.055(2) -0.022(2) 0.0179(18) -0.015(2)
C44 0.045(2) 0.085(3) 0.083(3) -0.042(2) 0.024(2) -0.0099(19)
C45 0.053(2) 0.063(2) 0.097(3) -0.021(2) 0.019(2) -0.0035(18)
C46 0.061(2) 0.066(2) 0.065(2) -0.0067(19) 0.0235(18) -0.0056(18)
N1 0.0428(14) 0.0485(14) 0.0458(14) -0.0080(11) 0.0074(11) -0.0016(11)
N2 0.0394(13) 0.0454(13) 0.0471(14) -0.0028(11) 0.0043(11) -0.0011(11)
N3 0.0415(14) 0.0543(15) 0.0517(15) -0.0111(12) 0.0084(12) -0.0041(12)
N4 0.0423(14) 0.0509(14) 0.0524(15) -0.0063(12) 0.0115(12) -0.0032(12)
F1 0.138(2) 0.0819(15) 0.0763(15) 0.0092(12) 0.0126(14) -0.0388(14)
F2 0.150(2) 0.147(2) 0.137(2) -0.0671(18) 0.0814(19) -0.1023(19)
F3 0.0503(14) 0.214(3) 0.230(3) -0.116(3) 0.0032(17) -0.0282(17)
F4 0.114(2) 0.167(3) 0.133(2) -0.033(2) -0.0659(18) 0.0485(19)
F5 0.1033(16) 0.0881(15) 0.0880(15) 0.0214(13) -0.0036(13) 0.0032(13)
F6 0.1015(16) 0.1031(16) 0.0678(13) 0.0027(12) 0.0167(12) 0.0154(14)
F7 0.1033(17) 0.163(2) 0.0633(14) -0.0199(14) 0.0316(13) -0.0094(15)
F8 0.0707(13) 0.1378(19) 0.1182(18) -0.0647(16) 0.0394(13) -0.0072(13)
F9 0.0856(15) 0.0812(15) 0.148(2) -0.0170(14) 0.0302(15) 0.0194(12)
F10 0.1043(16) 0.0823(14) 0.0975(16) 0.0108(12) 0.0386(13) 0.0148(12)

loop_
_atom_type_symbol
_atom_type_description
_atom_type_scat_dispersion_real
_atom_type_scat_dispersion_imag
_atom_type_scat_source
C C 0.0033 0.0016 'International Tables Vol C Tables 4.2.6.8 and 6.1.1.4'
H H 0.0000 0.0000 'International Tables Vol C Tables 4.2.6.8 and 6.1.1.4'
N N 0.0061 0.0033 'International Tables Vol C Tables 4.2.6.8 and 6.1.1.4'
F F 0.0171 0.0103 'International Tables Vol C Tables 4.2.6.8 and 6.1.1.4'

loop_
_geom_angle_atom_site_label_1
_geom_angle_atom_site_label_2
_geom_angle_atom_site_label_3
_geom_angle
_geom_angle_site_symmetry_1
_geom_angle_site_symmetry_3
_geom_angle_publ_flag
C12 C1 C2 117.9(3) . . ?
C12 C1 C13 122.3(3) . . ?
C2 C1 C13 119.7(3) . . ?
C3 C2 C1 120.7(3) . . ?
C3 C2 H2 119.6 . . ?
C1 C2 H2 119.6 . . ?
C2 C3 C10 119.8(3) . . ?
C2 C3 C4 133.8(3) . . ?
C10 C3 C4 106.3(2) . . ?
C5 C4 C9 119.6(3) . . ?
C5 C4 C3 133.8(3) . . ?
C9 C4 C3 106.6(2) . . ?
C4 C5 C6 120.7(3) . . ?
C4 C5 H5 119.6 . . ?
C6 C5 H5 119.6 . . ?
C7 C6 C5 117.7(2) . . ?
C7 C6 C17 121.6(3) . . ?
C5 C6 C17 120.6(3) . . ?
C6 C7 C8 124.3(3) . . ?
C6 C7 H7 117.9 . . ?
C8 C7 H7 117.9 . . ?
C9 C8 C7 115.5(2) . . ?
C9 C8 C21 122.6(2) . . ?
C7 C8 C21 121.9(2) . . ?
N1 C9 C8 129.0(2) . . ?
N1 C9 C4 108.9(2) . . ?
C8 C9 C4 122.1(2) . . ?
N1 C10 C11 129.4(3) . . ?
N1 C10 C3 108.9(2) . . ?
C11 C10 C3 121.6(3) . . ?
C10 C11 C12 115.9(3) . . ?
C10 C11 C34 122.5(3) . . ?
C12 C11 C34 121.6(3) . . ?
C1 C12 C11 124.0(3) . . ?
C1 C12 H12 118.0 . . ?
C11 C12 H12 118.0 . . ?
C16 C13 C14 108.6(3) . . ?
C16 C13 C1 112.9(3) . . ?
C14 C13 C1 109.5(3) . . ?
C16 C13 C15 108.6(3) . . ?
C14 C13 C15 109.4(3) . . ?
C1 C13 C15 107.7(3) . . ?
C13 C14 H14A 109.5 . . ?
C13 C14 H14B 109.5 . . ?
H14A C14 H14B 109.5 . . ?
C13 C14 H14C 109.5 . . ?
H14A C14 H14C 109.5 . . ?
H14B C14 H14C 109.5 . . ?
C13 C15 H15A 109.5 . . ?
C13 C15 H15B 109.5 . . ?
H15A C15 H15B 109.5 . . ?
C13 C15 H15C 109.5 . . ?
H15A C15 H15C 109.5 . . ?
H15B C15 H15C 109.5 . . ?
C13 C16 H16A 109.5 . . ?
C13 C16 H16B 109.5 . . ?
H16A C16 H16B 109.5 . . ?
C13 C16 H16C 109.5 . . ?
H16A C16 H16C 109.5 . . ?
H16B C16 H16C 109.5 . . ?
C19 C17 C20 109.6(3) . . ?
C19 C17 C18 108.7(3) . . ?
C20 C17 C18 107.3(3) . . ?
C19 C17 C6 108.6(2) . . ?
C20 C17 C6 111.0(3) . . ?
C18 C17 C6 111.6(2) . . ?
C17 C18 H18A 109.5 . . ?
C17 C18 H18B 109.5 . . ?
H18A C18 H18B 109.5 . . ?
C17 C18 H18C 109.5 . . ?
H18A C18 H18C 109.5 . . ?
H18B C18 H18C 109.5 . . ?
C17 C19 H19A 109.5 . . ?
C17 C19 H19B 109.5 . . ?
H19A C19 H19B 109.5 . . ?
C17 C19 H19C 109.5 . . ?
H19A C19 H19C 109.5 . . ?
H19B C19 H19C 109.5 . . ?
C17 C20 H20A 109.5 . . ?
C17 C20 H20B 109.5 . . ?
H20A C20 H20B 109.5 . . ?
C17 C20 H20C 109.5 . . ?
H20A C20 H20C 109.5 . . ?
H20B C20 H20C 109.5 . . ?
N2 C21 C8 123.9(2) . . ?
N2 C21 C22 111.5(2) . . ?
C8 C21 C22 124.6(2) . . ?
C23 C22 C21 106.8(2) . . ?
C23 C22 H22 126.6 . . ?
C21 C22 H22 126.6 . . ?
C22 C23 C24 107.0(2) . . ?
C22 C23 H23 126.5 . . ?
C24 C23 H23 126.5 . . ?
C25 C24 N2 124.9(2) . . ?
C25 C24 C23 125.6(3) . . ?
N2 C24 C23 109.5(2) . . ?
C24 C25 C26 127.9(3) . . ?
C24 C25 C35 115.5(2) . . ?
C26 C25 C35 116.6(2) . . ?
N3 C26 C27 106.7(2) . . ?
N3 C26 C25 125.7(3) . . ?
C27 C26 C25 127.4(3) . . ?
C28 C27 C26 108.2(3) . . ?
C28 C27 H27 125.9 . . ?
C26 C27 H27 125.9 . . ?
C27 C28 C29 108.8(3) . . ?
C27 C28 H28 125.6 . . ?
C29 C28 H28 125.6 . . ?
N3 C29 C28 106.0(2) . . ?
N3 C29 C30 125.7(3) . . ?
C28 C29 C30 128.2(3) . . ?
C31 C30 C29 127.9(3) . . ?
C31 C30 C41 116.5(2) . . ?
C29 C30 C41 115.6(3) . . ?
C30 C31 N4 125.4(3) . . ?
C30 C31 C32 125.0(3) . . ?
N4 C31 C32 109.6(3) . . ?
C33 C32 C31 106.9(3) . . ?
C33 C32 H32 126.6 . . ?
C31 C32 H32 126.6 . . ?
C32 C33 C34 106.8(3) . . ?
C32 C33 H33 126.6 . . ?
C34 C33 H33 126.6 . . ?
N4 C34 C11 123.9(2) . . ?
N4 C34 C33 111.6(3) . . ?
C11 C34 C33 124.6(3) . . ?
C40 C35 C36 116.4(3) . . ?
C40 C35 C25 120.8(3) . . ?
C36 C35 C25 122.6(3) . . ?
F1 C36 C37 118.2(4) . . ?
F1 C36 C35 119.6(3) . . ?
C37 C36 C35 122.2(4) . . ?
F2 C37 C38 120.0(4) . . ?
F2 C37 C36 120.2(5) . . ?
C38 C37 C36 119.8(4) . . ?
F3 C38 C37 121.3(5) . . ?
F3 C38 C39 118.3(5) . . ?
C37 C38 C39 120.4(4) . . ?
F4 C39 C40 119.3(5) . . ?
F4 C39 C38 121.7(4) . . ?
C40 C39 C38 119.0(4) . . ?
F5 C40 C39 119.0(4) . . ?
F5 C40 C35 118.9(3) . . ?
C39 C40 C35 122.1(4) . . ?
C46 C41 C42 115.8(3) . . ?
C46 C41 C30 121.7(3) . . ?
C42 C41 C30 122.4(3) . . ?
F6 C42 C41 119.6(3) . . ?
F6 C42 C43 118.2(3) . . ?
C41 C42 C43 122.2(3) . . ?
F7 C43 C44 120.2(3) . . ?
F7 C43 C42 120.1(4) . . ?
C44 C43 C42 119.7(3) . . ?
F8 C44 C43 120.1(4) . . ?
F8 C44 C45 119.7(4) . . ?
C43 C44 C45 120.1(3) . . ?
F9 C45 C44 119.9(3) . . ?
F9 C45 C46 121.0(4) . . ?
C44 C45 C46 119.0(4) . . ?
F10 C46 C45 117.2(3) . . ?
F10 C46 C41 119.6(3) . . ?
C45 C46 C41 123.1(3) . . ?
C10 N1 C9 109.3(2) . . ?
C10 N1 H1 125.3 . . ?
C9 N1 H1 125.3 . . ?
C21 N2 C24 105.2(2) . . ?
C26 N3 C29 110.2(2) . . ?
C26 N3 H3 124.9 . . ?
C29 N3 H3 124.9 . . ?
C34 N4 C31 105.2(2) . . ?

loop_
_geom_bond_atom_site_label_1
_geom_bond_atom_site_label_2
_geom_bond_distance
_geom_bond_site_symmetry_2
_geom_bond_publ_flag
C1 C12 1.390(4) . ?
C1 C2 1.399(4) . ?
C1 C13 1.532(4) . ?
C2 C3 1.376(4) . ?
C2 H2 0.9300 . ?
C3 C10 1.410(4) . ?
C3 C4 1.446(4) . ?
C4 C5 1.383(4) . ?
C4 C9 1.404(4) . ?
C5 C6 1.396(4) . ?
C5 H5 0.9300 . ?
C6 C7 1.390(4) . ?
C6 C17 1.535(4) . ?
C7 C8 1.405(4) . ?
C7 H7 0.9300 . ?
C8 C9 1.397(4) . ?
C8 C21 1.439(4) . ?
C9 N1 1.377(3) . ?
C10 N1 1.372(3) . ?
C10 C11 1.400(4) . ?
C11 C12 1.402(4) . ?
C11 C34 1.445(4) . ?
C12 H12 0.9300 . ?
C13 C16 1.528(4) . ?
C13 C14 1.529(5) . ?
C13 C15 1.536(5) . ?
C14 H14A 0.9600 . ?
C14 H14B 0.9600 . ?
C14 H14C 0.9600 . ?
C15 H15A 0.9600 . ?
C15 H15B 0.9600 . ?
C15 H15C 0.9600 . ?
C16 H16A 0.9600 . ?
C16 H16B 0.9600 . ?
C16 H16C 0.9600 . ?
C17 C19 1.516(4) . ?
C17 C20 1.522(4) . ?
C17 C18 1.525(4) . ?
C18 H18A 0.9600 . ?
C18 H18B 0.9600 . ?
C18 H18C 0.9600 . ?
C19 H19A 0.9600 . ?
C19 H19B 0.9600 . ?
C19 H19C 0.9600 . ?
C20 H20A 0.9600 . ?
C20 H20B 0.9600 . ?
C20 H20C 0.9600 . ?
C21 N2 1.334(3) . ?
C21 C22 1.454(4) . ?
C22 C23 1.329(4) . ?
C22 H22 0.9300 . ?
C23 C24 1.449(4) . ?
C23 H23 0.9300 . ?
C24 C25 1.379(4) . ?
C24 N2 1.402(3) . ?
C25 C26 1.420(4) . ?
C25 C35 1.496(4) . ?
C26 N3 1.370(3) . ?
C26 C27 1.394(4) . ?
C27 C28 1.364(4) . ?
C27 H27 0.9300 . ?
C28 C29 1.398(4) . ?
C28 H28 0.9300 . ?
C29 N3 1.374(3) . ?
C29 C30 1.419(4) . ?
C30 C31 1.372(4) . ?
C30 C41 1.505(4) . ?
C31 N4 1.394(3) . ?
C31 C32 1.452(4) . ?
C32 C33 1.329(4) . ?
C32 H32 0.9300 . ?
C33 C34 1.451(4) . ?
C33 H33 0.9300 . ?
C34 N4 1.336(3) . ?
C35 C40 1.374(4) . ?
C35 C36 1.383(4) . ?
C36 F1 1.333(4) . ?
C36 C37 1.358(5) . ?
C37 F2 1.345(4) . ?
C37 C38 1.349(6) . ?
C38 F3 1.336(4) . ?
C38 C39 1.374(6) . ?
C39 F4 1.336(4) . ?
C39 C40 1.369(5) . ?
C40 F5 1.338(4) . ?
C41 C46 1.373(4) . ?
C41 C42 1.374(4) . ?
C42 F6 1.343(4) . ?
C42 C43 1.379(4) . ?
C43 F7 1.338(4) . ?
C43 C44 1.352(5) . ?
C44 F8 1.344(3) . ?
C44 C45 1.365(5) . ?
C45 F9 1.344(4) . ?
C45 C46 1.367(4) . ?
C46 F10 1.342(4) . ?
N1 H1 0.8600 . ?
N3 H3 0.8600 . ?

loop_
_geom_hbond_atom_site_label_D
_geom_hbond_atom_site_label_H
_geom_hbond_atom_site_label_A
_geom_hbond_distance_DH
_geom_hbond_distance_HA
_geom_hbond_distance_DA
_geom_hbond_angle_DHA
_geom_hbond_site_symmetry_A
_geom_hbond_publ_flag
N1 H1 N2 0.86 2.35 2.867(3) 118.7 . yes
N1 H1 N4 0.86 2.37 2.878(3) 118.3 . yes
N3 H3 N2 0.86 2.43 2.964(3) 121.1 . yes
N3 H3 N4 0.86 2.43 2.965(3) 120.9 . yes
N1 H1 N2 0.86 2.35 2.867(3) 118.7 . yes
N1 H1 N4 0.86 2.37 2.878(3) 118.3 . yes
N3 H3 N2 0.86 2.43 2.964(3) 121.1 . yes
N3 H3 N4 0.86 2.43 2.965(3) 120.9 . yes

loop_
_geom_torsion_atom_site_label_1
_geom_torsion_atom_site_label_2
_geom_torsion_atom_site_label_3
_geom_torsion_atom_site_label_4
_geom_torsion
_geom_torsion_site_symmetry_1
_geom_torsion_site_symmetry_2
_geom_torsion_site_symmetry_3
_geom_torsion_site_symmetry_4
_geom_torsion_publ_flag
C12 C1 C2 C3 -0.7(4) . . . . ?
C13 C1 C2 C3 176.0(3) . . . . ?
C1 C2 C3 C10 -0.3(4) . . . . ?
C1 C2 C3 C4 -176.6(3) . . . . ?
C2 C3 C4 C5 -4.7(5) . . . . ?
C10 C3 C4 C5 178.7(3) . . . . ?
C2 C3 C4 C9 175.5(3) . . . . ?
C10 C3 C4 C9 -1.1(3) . . . . ?
C9 C4 C5 C6 -0.6(4) . . . . ?
C3 C4 C5 C6 179.7(3) . . . . ?
C4 C5 C6 C7 -1.7(4) . . . . ?
C4 C5 C6 C17 175.2(2) . . . . ?
C5 C6 C7 C8 2.0(4) . . . . ?
C17 C6 C7 C8 -174.8(2) . . . . ?
C6 C7 C8 C9 -0.1(4) . . . . ?
C6 C7 C8 C21 178.4(3) . . . . ?
C7 C8 C9 N1 179.3(3) . . . . ?
C21 C8 C9 N1 0.9(4) . . . . ?
C7 C8 C9 C4 -2.3(4) . . . . ?
C21 C8 C9 C4 179.2(2) . . . . ?
C5 C4 C9 N1 -178.6(2) . . . . ?
C3 C4 C9 N1 1.2(3) . . . . ?
C5 C4 C9 C8 2.7(4) . . . . ?
C3 C4 C9 C8 -177.5(2) . . . . ?
C2 C3 C10 N1 -176.6(2) . . . . ?
C4 C3 C10 N1 0.6(3) . . . . ?
C2 C3 C10 C11 1.9(4) . . . . ?
C4 C3 C10 C11 179.0(2) . . . . ?
N1 C10 C11 C12 176.0(3) . . . . ?
C3 C10 C11 C12 -2.1(4) . . . . ?
N1 C10 C11 C34 -5.1(5) . . . . ?
C3 C10 C11 C34 176.8(3) . . . . ?
C2 C1 C12 C11 0.4(4) . . . . ?
C13 C1 C12 C11 -176.2(3) . . . . ?
C10 C11 C12 C1 1.0(4) . . . . ?
C34 C11 C12 C1 -177.9(3) . . . . ?
C12 C1 C13 C16 -12.1(5) . . . . ?
C2 C1 C13 C16 171.3(3) . . . . ?
C12 C1 C13 C14 -133.3(3) . . . . ?
C2 C1 C13 C14 50.1(4) . . . . ?
C12 C1 C13 C15 107.8(3) . . . . ?
C2 C1 C13 C15 -68.7(4) . . . . ?
C7 C6 C17 C19 90.1(3) . . . . ?
C5 C6 C17 C19 -86.6(3) . . . . ?
C7 C6 C17 C20 -149.4(3) . . . . ?
C5 C6 C17 C20 33.9(4) . . . . ?
C7 C6 C17 C18 -29.8(4) . . . . ?
C5 C6 C17 C18 153.5(3) . . . . ?
C9 C8 C21 N2 9.3(4) . . . . ?
C7 C8 C21 N2 -169.1(3) . . . . ?
C9 C8 C21 C22 -173.6(3) . . . . ?
C7 C8 C21 C22 8.0(4) . . . . ?
N2 C21 C22 C23 1.9(3) . . . . ?
C8 C21 C22 C23 -175.5(2) . . . . ?
C21 C22 C23 C24 -1.0(3) . . . . ?
C22 C23 C24 C25 177.7(3) . . . . ?
C22 C23 C24 N2 -0.1(3) . . . . ?
N2 C24 C25 C26 -5.6(5) . . . . ?
C23 C24 C25 C26 176.8(3) . . . . ?
N2 C24 C25 C35 174.1(2) . . . . ?
C23 C24 C25 C35 -3.4(4) . . . . ?
C24 C25 C26 N3 1.0(5) . . . . ?
C35 C25 C26 N3 -178.8(3) . . . . ?
C24 C25 C26 C27 -172.9(3) . . . . ?
C35 C25 C26 C27 7.3(5) . . . . ?
N3 C26 C27 C28 -0.8(4) . . . . ?
C25 C26 C27 C28 174.0(3) . . . . ?
C26 C27 C28 C29 0.0(4) . . . . ?
C27 C28 C29 N3 0.8(4) . . . . ?
C27 C28 C29 C30 -174.9(3) . . . . ?
N3 C29 C30 C31 0.3(5) . . . . ?
C28 C29 C30 C31 175.2(3) . . . . ?
N3 C29 C30 C41 -177.0(3) . . . . ?
C28 C29 C30 C41 -2.1(5) . . . . ?
C29 C30 C31 N4 2.9(5) . . . . ?
C41 C30 C31 N4 -179.8(3) . . . . ?
C29 C30 C31 C32 -176.0(3) . . . . ?
C41 C30 C31 C32 1.3(5) . . . . ?
C30 C31 C32 C33 179.0(3) . . . . ?
N4 C31 C32 C33 -0.1(4) . . . . ?
C31 C32 C33 C34 0.3(3) . . . . ?
C10 C11 C34 N4 -4.7(4) . . . . ?
C12 C11 C34 N4 174.1(3) . . . . ?
C10 C11 C34 C33 176.7(3) . . . . ?
C12 C11 C34 C33 -4.4(4) . . . . ?
C32 C33 C34 N4 -0.5(4) . . . . ?
C32 C33 C34 C11 178.2(3) . . . . ?
C24 C25 C35 C40 -102.1(3) . . . . ?
C26 C25 C35 C40 77.7(4) . . . . ?
C24 C25 C35 C36 72.0(4) . . . . ?
C26 C25 C35 C36 -108.2(3) . . . . ?
C40 C35 C36 F1 -178.9(3) . . . . ?
C25 C35 C36 F1 6.7(4) . . . . ?
C40 C35 C36 C37 3.7(5) . . . . ?
C25 C35 C36 C37 -170.7(3) . . . . ?
F1 C36 C37 F2 0.0(5) . . . . ?
C35 C36 C37 F2 177.4(3) . . . . ?
F1 C36 C37 C38 -178.1(3) . . . . ?
C35 C36 C37 C38 -0.7(6) . . . . ?
F2 C37 C38 F3 -0.4(6) . . . . ?
C36 C37 C38 F3 177.7(3) . . . . ?
F2 C37 C38 C39 179.2(3) . . . . ?
C36 C37 C38 C39 -2.7(6) . . . . ?
F3 C38 C39 F4 0.6(6) . . . . ?
C37 C38 C39 F4 -179.1(4) . . . . ?
F3 C38 C39 C40 -177.5(3) . . . . ?
C37 C38 C39 C40 2.8(6) . . . . ?
F4 C39 C40 F5 0.0(5) . . . . ?
C38 C39 C40 F5 178.1(3) . . . . ?
F4 C39 C40 C35 -177.8(3) . . . . ?
C38 C39 C40 C35 0.4(5) . . . . ?
C36 C35 C40 F5 178.7(3) . . . . ?
C25 C35 C40 F5 -6.8(4) . . . . ?
C36 C35 C40 C39 -3.5(5) . . . . ?
C25 C35 C40 C39 171.0(3) . . . . ?
C31 C30 C41 C46 -71.2(4) . . . . ?
C29 C30 C41 C46 106.4(3) . . . . ?
C31 C30 C41 C42 106.3(4) . . . . ?
C29 C30 C41 C42 -76.1(4) . . . . ?
C46 C41 C42 F6 179.3(3) . . . . ?
C30 C41 C42 F6 1.7(5) . . . . ?
C46 C41 C42 C43 -0.3(5) . . . . ?
C30 C41 C42 C43 -177.9(3) . . . . ?
F6 C42 C43 F7 0.8(5) . . . . ?
C41 C42 C43 F7 -179.6(3) . . . . ?
F6 C42 C43 C44 -179.9(3) . . . . ?
C41 C42 C43 C44 -0.3(5) . . . . ?
F7 C43 C44 F8 2.0(5) . . . . ?
C42 C43 C44 F8 -177.2(3) . . . . ?
F7 C43 C44 C45 -180.0(3) . . . . ?
C42 C43 C44 C45 0.8(5) . . . . ?
F8 C44 C45 F9 -1.0(5) . . . . ?
C43 C44 C45 F9 -179.1(3) . . . . ?
F8 C44 C45 C46 177.4(3) . . . . ?
C43 C44 C45 C46 -0.7(5) . . . . ?
F9 C45 C46 F10 -2.1(5) . . . . ?
C44 C45 C46 F10 179.5(3) . . . . ?
F9 C45 C46 C41 178.4(3) . . . . ?
C44 C45 C46 C41 0.0(5) . . . . ?
C42 C41 C46 F10 -179.0(3) . . . . ?
C30 C41 C46 F10 -1.4(5) . . . . ?
C42 C41 C46 C45 0.4(5) . . . . ?
C30 C41 C46 C45 178.1(3) . . . . ?
C11 C10 N1 C9 -178.2(3) . . . . ?
C3 C10 N1 C9 0.1(3) . . . . ?
C8 C9 N1 C10 177.7(3) . . . . ?
C4 C9 N1 C10 -0.8(3) . . . . ?
C8 C21 N2 C24 175.5(2) . . . . ?
C22 C21 N2 C24 -2.0(3) . . . . ?
C25 C24 N2 C21 -176.5(3) . . . . ?
C23 C24 N2 C21 1.3(3) . . . . ?
C27 C26 N3 C29 1.3(3) . . . . ?
C25 C26 N3 C29 -173.6(3) . . . . ?
C28 C29 N3 C26 -1.3(3) . . . . ?
C30 C29 N3 C26 174.6(3) . . . . ?
C11 C34 N4 C31 -178.2(3) . . . . ?
C33 C34 N4 C31 0.5(3) . . . . ?
C30 C31 N4 C34 -179.3(3) . . . . ?
C32 C31 N4 C34 -0.2(3) . . . . ?
